data_7221088
loop_
_publ_author_name
'Vannier, R.N.'
'Thery, O.'
'van Tendeloo, G.'
'Kinowski, C.'
'Huve, M.'
'Suard, E.'
'Abraham, F.'

_publ_section_title
;
 Zr substituted bismuth uranate
;
_journal_name_full 'Journal of Materials Chemistry'
_journal_page_first 435
_journal_page_last 443
_journal_volume 9
_journal_year 1999
_chemical_formula_sum 'Bi2 O5.72 U0.65 Zr0.35'
_chemical_name_systematic 'Bi2 ((U0.65 Zr0.35) O5.72)'
_space_group_IT_number 147
_symmetry_space_group_name_Hall '-P 3'
_symmetry_space_group_name_H-M 'P -3'
_cell_angle_alpha 90
_cell_angle_beta 90
_cell_angle_gamma 120
_cell_formula_units_Z 1
_cell_length_a 4.0136
_cell_length_b 4.0136
_cell_length_c 9.6474
_cell_volume 134.589
_citation_journal_id_ASTM JMACEP
_cod_data_source_file Vannier_JMACEP_1999_148.cif
_cod_data_source_block Bi2O5.72U0.65Zr0.35
_cod_original_cell_volume 134.5888
_cod_database_code 7221088

loop_
_symmetry_equiv_pos_as_xyz
x,y,z
-y,x-y,z
-x+y,-x,z
-x,-y,-z
y,-x+y,-z
x-y,x,-z

loop_
_atom_site_label
_atom_site_type_symbol
_atom_site_fract_x
_atom_site_fract_y
_atom_site_fract_z
_atom_site_occupancy
_atom_site_U_iso_or_equiv
O2 O-2 0.5 0 0 0.18 0.0
Zr1 Zr+4 0 0 0 0.35 0.0
O1 O-2 0.6667 0.3333 0.022 0.59 0.0
O4 O-2 0 0 0.2087 1 0.0
U1 U+6 0 0 0 0.65 0.0
Bi1 Bi+3 0.6667 0.3333 0.3471 1 0.0
O3 O-2 0.6667 0.3333 0.5705 1 0.0
